data_2227199
loop_
_publ_author_name
'Quah, Ching Kheng'
'Hemamalini, Madhukar'
'Fun, Hoong-Kun'

_publ_section_title
;
 2-Amino-5-bromopyridinium 2-carboxybenzoate
;
_journal_coeditor_code BT5311
_journal_issue 9
_journal_name_full 'Acta Crystallographica Section E'
_journal_page_first o2269
_journal_page_last o2270
_journal_paper_doi 10.1107/S1600536810030977
_journal_volume 66
_journal_year 2010
_chemical_formula_iupac 'C5 H6 Br N2 +, C8 H5 O4 -'
_chemical_formula_moiety 'C5 H6 Br N2 +, C8 H5 O4 -'
_chemical_formula_sum 'C13 H11 Br N2 O4'
_chemical_formula_weight 339.15
_chemical_name_systematic
;
2-Amino-5-bromopyridinium 2-carboxybenzoate
;
_space_group_IT_number 2
_symmetry_cell_setting triclinic
_symmetry_space_group_name_Hall '-P 1'
_symmetry_space_group_name_H-M 'P -1'
_atom_sites_solution_hydrogens geom
_atom_sites_solution_primary direct
_atom_sites_solution_secondary difmap
_audit_creation_method SHELXL-97
_cell_angle_alpha 82.269(2)
_cell_angle_beta 83.969(2)
_cell_angle_gamma 87.845(2)
_cell_formula_units_Z 4
_cell_length_a 9.0192(4)
_cell_length_b 10.2689(5)
_cell_length_c 14.4092(6)
_cell_measurement_reflns_used 9951
_cell_measurement_temperature 100.00(10)
_cell_measurement_theta_max 27.71
_cell_measurement_theta_min 2.30
_cell_volume 1314.72(10)
_computing_cell_refinement 'SAINT (Bruker, 2009)'
_computing_data_collection 'APEX2 (Bruker, 2009)'
_computing_data_reduction 'SAINT (Bruker, 2009)'
_computing_molecular_graphics 'SHELXTL (Sheldrick, 2008)'
_computing_publication_material
;
SHELXTL (Sheldrick, 2008) and PLATON (Spek, 2009)
;
_computing_structure_refinement 'SHELXTL (Sheldrick, 2008)'
_computing_structure_solution 'SHELXTL (Sheldrick, 2008)'
_diffrn_ambient_temperature 100
_diffrn_measured_fraction_theta_full 0.994
_diffrn_measured_fraction_theta_max 0.994
_diffrn_measurement_device_type
;
Bruker SMART APEXII CCD area-detector diffractometer
;
_diffrn_measurement_method '\f and \w scans'
_diffrn_radiation_monochromator graphite
_diffrn_radiation_source 'fine-focus sealed tube'
_diffrn_radiation_type MoK\a
_diffrn_radiation_wavelength 0.71073
_diffrn_reflns_av_R_equivalents 0.0000
_diffrn_reflns_av_sigmaI/netI 0.0545
_diffrn_reflns_limit_h_max 12
_diffrn_reflns_limit_h_min -12
_diffrn_reflns_limit_k_max 14
_diffrn_reflns_limit_k_min -14
_diffrn_reflns_limit_l_max 20
_diffrn_reflns_limit_l_min -6
_diffrn_reflns_number 7631
_diffrn_reflns_theta_full 30.00
_diffrn_reflns_theta_max 30.00
_diffrn_reflns_theta_min 1.43
_diffrn_standards_number 0
_exptl_absorpt_coefficient_mu 3.142
_exptl_absorpt_correction_T_max 0.7400
_exptl_absorpt_correction_T_min 0.5256
_exptl_absorpt_correction_type multi-scan
_exptl_absorpt_process_details '(<i>SADABS</i>; Bruker, 2009)'
_exptl_crystal_colour colourless
_exptl_crystal_density_diffrn 1.713
_exptl_crystal_density_method 'not measured'
_exptl_crystal_description block
_exptl_crystal_F_000 680
_exptl_crystal_size_max 0.235
_exptl_crystal_size_mid 0.197
_exptl_crystal_size_min 0.102
_refine_diff_density_max 1.139
_refine_diff_density_min -1.253
_refine_ls_extinction_method none
_refine_ls_goodness_of_fit_ref 1.088
_refine_ls_hydrogen_treatment constr
_refine_ls_matrix_type full
_refine_ls_number_parameters 364
_refine_ls_number_reflns 7631
_refine_ls_number_restraints 0
_refine_ls_restrained_S_all 1.088
_refine_ls_R_factor_all 0.0940
_refine_ls_R_factor_gt 0.0674
_refine_ls_shift/su_max_lt 0.001
_refine_ls_shift/su_mean 0.000
_refine_ls_structure_factor_coef Fsqd
_refine_ls_weighting_details 'calc w=1/[\s^2^(Fo^2^)+(0.0079P)^2^+15.1445P] where P=(Fo^2^+2Fc^2^)/3'
_refine_ls_weighting_scheme calc
_refine_ls_wR_factor_gt 0.1826
_refine_ls_wR_factor_ref 0.1944
_reflns_number_gt 5583
_reflns_number_total 7631
_reflns_threshold_expression I>2\s(I)
_cod_data_source_file bt5311.cif
_cod_data_source_block I
_cod_database_code 2227199
_cod_database_fobs_code 2227199

loop_
_symmetry_equiv_pos_as_xyz
'x, y, z'
'-x, -y, -z'

loop_
_atom_site_type_symbol
_atom_site_label
_atom_site_fract_x
_atom_site_fract_y
_atom_site_fract_z
_atom_site_U_iso_or_equiv
_atom_site_adp_type
_atom_site_calc_flag
_atom_site_refinement_flags
_atom_site_occupancy
_atom_site_disorder_assembly
_atom_site_disorder_group
Br Br1A 0.79304(8) 0.52547(8) 0.47978(5) 0.03121(19) Uani d . 1 . .
N N1A 0.6074(6) 0.6549(5) 0.7230(4) 0.0196(10) Uani d . 1 . .
H H1N1 0.6339 0.6324 0.7790 0.023 Uiso d R 1 . .
N N2A 0.3893(6) 0.7645(6) 0.7726(4) 0.0236(11) Uani d . 1 . .
H H2NA 0.2872 0.7862 0.7731 0.02(2) Uiso d R 1 . .
H H3NA 0.4231 0.7281 0.8335 0.03(2) Uiso d R 1 . .
C C1A 0.7009(7) 0.6012(7) 0.6581(4) 0.0223(13) Uani d . 1 . .
H H1AA 0.7894 0.5596 0.6749 0.027 Uiso calc R 1 . .
C C2A 0.6649(7) 0.6083(7) 0.5678(4) 0.0223(13) Uani d . 1 . .
C C3A 0.5324(7) 0.6715(7) 0.5428(4) 0.0243(13) Uani d . 1 . .
H H3AA 0.5077 0.6766 0.4813 0.029 Uiso calc R 1 . .
C C4A 0.4383(8) 0.7262(7) 0.6095(4) 0.0244(13) Uani d . 1 . .
H H4AA 0.3505 0.7696 0.5932 0.029 Uiso calc R 1 . .
C C5A 0.4765(7) 0.7158(6) 0.7033(4) 0.0206(12) Uani d . 1 . .
H H2O3 1.0538 0.7571 0.5815 0.031 Uiso d R 1 . .
Br Br1B 0.69848(8) 0.98559(8) 0.01879(5) 0.03200(19) Uani d . 1 . .
N N1B 0.8885(6) 0.8524(6) 0.2596(4) 0.0221(11) Uani d . 1 . .
H H2N1 0.8515 0.8432 0.3223 0.027 Uiso d R 1 . .
N N2B 1.0992(7) 0.7300(6) 0.2998(4) 0.0261(12) Uani d . 1 . .
H H3N2 1.2048 0.7046 0.2816 0.031 Uiso d R 1 . .
H H4N2 1.0882 0.7577 0.3502 0.031 Uiso d R 1 . .
C C1B 0.7963(7) 0.9101(7) 0.1972(4) 0.0222(13) Uani d . 1 . .
H H1BA 0.7119 0.9571 0.2180 0.027 Uiso calc R 1 . .
C C2B 0.8265(7) 0.8995(7) 0.1045(4) 0.0229(13) Uani d . 1 . .
C C3B 0.9539(8) 0.8290(7) 0.0737(5) 0.0257(14) Uani d . 1 . .
H H3BA 0.9755 0.8216 0.0101 0.031 Uiso calc R 1 . .
C C4B 1.0461(8) 0.7713(7) 0.1368(4) 0.0245(13) Uani d . 1 . .
H H4BA 1.1305 0.7237 0.1168 0.029 Uiso calc R 1 . .
C C5B 1.0122(7) 0.7843(7) 0.2339(4) 0.0222(13) Uani d . 1 . .
O O1B 0.7873(6) 0.9253(6) 0.4244(3) 0.0348(13) Uani d . 1 . .
O O2B 0.9788(5) 0.8164(5) 0.4822(3) 0.0255(10) Uani d . 1 . .
O O3B 1.0802(6) 0.7552(5) 0.6291(3) 0.0301(11) Uani d . 1 . .
O O4B 1.0764(6) 0.8386(5) 0.7617(3) 0.0291(11) Uani d . 1 . .
C C10B 0.8034(7) 0.9257(6) 0.5868(4) 0.0195(12) Uani d . 1 . .
C C6B 0.7961(8) 0.9415(7) 0.7535(4) 0.0232(13) Uani d . 1 . .
H H6BA 0.8386 0.9233 0.8101 0.028 Uiso calc R 1 . .
C C7B 0.6601(8) 1.0105(7) 0.7525(5) 0.0252(13) Uani d . 1 . .
H H7BA 0.6122 1.0362 0.8077 0.030 Uiso calc R 1 . .
C C8B 0.5967(8) 1.0405(7) 0.6684(5) 0.0253(13) Uani d . 1 . .
H H8BA 0.5074 1.0884 0.6663 0.030 Uiso calc R 1 . .
C C9B 0.6676(7) 0.9984(7) 0.5881(4) 0.0216(12) Uani d . 1 . .
H H9BA 0.6239 1.0188 0.5321 0.026 Uiso calc R 1 . .
C C11B 0.8708(7) 0.8986(6) 0.6729(4) 0.0202(12) Uani d . 1 . .
C C12B 0.8597(7) 0.8867(6) 0.4919(4) 0.0200(12) Uani d . 1 . .
C C13B 1.0179(7) 0.8290(7) 0.6895(5) 0.0233(13) Uani d . 1 . .
O O1A 0.4113(6) 0.6654(5) 1.2511(3) 0.0313(11) Uani d . 1 . .
O O2A 0.3986(6) 0.7420(5) 1.1025(3) 0.0284(11) Uani d . 1 . .
H H1OA 0.4630 0.7831 1.0627 0.043 Uiso d R 1 . .
O O3A 0.5145(5) 0.6946(5) 0.9528(3) 0.0271(10) Uani d . 1 . .
O O4A 0.7025(6) 0.5820(6) 0.8916(3) 0.0344(13) Uani d . 1 . .
C C6A 0.8161(7) 0.5016(7) 1.0550(4) 0.0222(13) Uani d . 1 . .
H H6AB 0.8572 0.4762 0.9981 0.027 Uiso calc R 1 . .
C C7A 0.8877(7) 0.4632(7) 1.1348(5) 0.0247(13) Uani d . 1 . .
H H7AB 0.9766 0.4145 1.1309 0.030 Uiso calc R 1 . .
C C8A 0.8256(8) 0.4979(7) 1.2215(4) 0.0245(13) Uani d . 1 . .
H H8AB 0.8736 0.4741 1.2755 0.029 Uiso calc R 1 . .
C C9A 0.6919(7) 0.5682(6) 1.2255(4) 0.0219(12) Uani d . 1 . .
H H9AB 0.6506 0.5902 1.2834 0.026 Uiso calc R 1 . .
C C10A 0.6164(7) 0.6075(6) 1.1468(4) 0.0197(12) Uani d . 1 . .
C C11A 0.6819(7) 0.5788(6) 1.0570(4) 0.0190(12) Uani d . 1 . .
C C12A 0.4671(8) 0.6747(7) 1.1692(5) 0.0240(13) Uani d . 1 . .
C C13A 0.6295(7) 0.6207(7) 0.9607(4) 0.0215(12) Uani d . 1 . .

loop_
_atom_site_aniso_label
_atom_site_aniso_U_11
_atom_site_aniso_U_22
_atom_site_aniso_U_33
_atom_site_aniso_U_12
_atom_site_aniso_U_13
_atom_site_aniso_U_23
Br1A 0.0271(4) 0.0455(4) 0.0232(3) -0.0034(3) 0.0011(3) -0.0148(3)
N1A 0.022(3) 0.024(3) 0.013(2) -0.003(2) -0.0037(19) -0.0040(19)
N2A 0.022(3) 0.030(3) 0.020(3) -0.001(2) -0.002(2) -0.006(2)
C1A 0.020(3) 0.026(3) 0.021(3) -0.005(2) -0.002(2) -0.004(2)
C2A 0.024(3) 0.030(3) 0.014(3) -0.008(3) 0.003(2) -0.008(2)
C3A 0.026(3) 0.033(4) 0.017(3) -0.007(3) -0.006(2) -0.008(3)
C4A 0.023(3) 0.030(4) 0.020(3) -0.005(3) -0.007(2) 0.000(2)
C5A 0.022(3) 0.022(3) 0.019(3) -0.005(2) -0.003(2) -0.004(2)
Br1B 0.0262(4) 0.0485(5) 0.0208(3) -0.0002(3) -0.0066(3) 0.0002(3)
N1B 0.023(3) 0.028(3) 0.016(2) 0.000(2) 0.001(2) -0.006(2)
N2B 0.028(3) 0.031(3) 0.019(3) 0.004(2) 0.000(2) -0.004(2)
C1B 0.021(3) 0.024(3) 0.022(3) -0.005(2) -0.002(2) -0.004(2)
C2B 0.022(3) 0.028(3) 0.020(3) -0.005(3) -0.004(2) -0.004(2)
C3B 0.028(3) 0.030(4) 0.019(3) -0.006(3) 0.003(2) -0.009(3)
C4B 0.026(3) 0.029(3) 0.018(3) 0.000(3) 0.003(2) -0.008(2)
C5B 0.024(3) 0.023(3) 0.019(3) -0.005(2) 0.001(2) -0.002(2)
O1B 0.036(3) 0.051(3) 0.018(2) 0.014(3) -0.007(2) -0.007(2)
O2B 0.022(2) 0.033(3) 0.021(2) 0.0008(19) 0.0014(18) -0.0059(19)
O3B 0.034(3) 0.037(3) 0.020(2) 0.012(2) -0.008(2) -0.007(2)
O4B 0.029(3) 0.033(3) 0.028(2) 0.003(2) -0.014(2) -0.004(2)
C10B 0.022(3) 0.021(3) 0.016(3) -0.003(2) -0.003(2) -0.001(2)
C6B 0.033(3) 0.024(3) 0.014(3) 0.000(3) -0.005(2) -0.004(2)
C7B 0.030(3) 0.027(3) 0.019(3) -0.003(3) 0.001(3) -0.008(2)
C8B 0.023(3) 0.030(4) 0.024(3) 0.004(3) -0.001(2) -0.007(3)
C9B 0.023(3) 0.027(3) 0.015(3) -0.002(2) -0.001(2) -0.002(2)
C11B 0.022(3) 0.021(3) 0.018(3) -0.002(2) -0.001(2) -0.004(2)
C12B 0.020(3) 0.023(3) 0.016(3) -0.002(2) -0.001(2) 0.000(2)
C13B 0.020(3) 0.024(3) 0.026(3) 0.004(2) -0.008(2) -0.004(2)
O1A 0.035(3) 0.033(3) 0.021(2) 0.008(2) 0.008(2) 0.002(2)
O2A 0.030(3) 0.035(3) 0.018(2) 0.009(2) 0.0023(18) -0.0023(19)
O3A 0.027(2) 0.036(3) 0.019(2) 0.010(2) -0.0050(18) -0.0047(19)
O4A 0.033(3) 0.057(4) 0.013(2) 0.015(3) -0.0048(19) -0.005(2)
C6A 0.021(3) 0.029(3) 0.016(3) 0.000(3) 0.003(2) -0.006(2)
C7A 0.021(3) 0.028(3) 0.022(3) 0.002(3) 0.001(2) 0.002(3)
C8A 0.026(3) 0.030(3) 0.018(3) -0.003(3) -0.005(2) 0.000(2)
C9A 0.028(3) 0.023(3) 0.014(3) -0.002(3) 0.001(2) -0.004(2)
C10A 0.023(3) 0.020(3) 0.016(3) 0.000(2) 0.002(2) -0.005(2)
C11A 0.021(3) 0.022(3) 0.014(3) -0.002(2) 0.002(2) -0.004(2)
C12A 0.028(3) 0.020(3) 0.024(3) 0.002(3) 0.001(3) -0.004(2)
C13A 0.022(3) 0.028(3) 0.015(3) -0.004(2) -0.002(2) -0.002(2)

loop_
_atom_type_symbol
_atom_type_description
_atom_type_scat_dispersion_real
_atom_type_scat_dispersion_imag
_atom_type_scat_source
C C 0.0033 0.0016 'International Tables Vol C Tables 4.2.6.8 and 6.1.1.4'
H H 0.0000 0.0000 'International Tables Vol C Tables 4.2.6.8 and 6.1.1.4'
N N 0.0061 0.0033 'International Tables Vol C Tables 4.2.6.8 and 6.1.1.4'
O O 0.0106 0.0060 'International Tables Vol C Tables 4.2.6.8 and 6.1.1.4'
Br Br -0.2901 2.4595 'International Tables Vol C Tables 4.2.6.8 and 6.1.1.4'

loop_
_geom_angle_atom_site_label_1
_geom_angle_atom_site_label_2
_geom_angle_atom_site_label_3
_geom_angle_site_symmetry_1
_geom_angle_site_symmetry_3
_geom_angle
_geom_angle_publ_flag
C1A N1A C5A . . 123.1(5) ?
C1A N1A H1N1 . . 111.1 ?
C5A N1A H1N1 . . 124.9 ?
C5A N2A H2NA . . 126.7 ?
C5A N2A H3NA . . 109.3 ?
H2NA N2A H3NA . . 115.7 ?
N1A C1A C2A . . 119.7(6) ?
N1A C1A H1AA . . 120.2 ?
C2A C1A H1AA . . 120.2 ?
C1A C2A C3A . . 119.9(6) ?
C1A C2A Br1A . . 118.9(5) ?
C3A C2A Br1A . . 121.1(5) ?
C4A C3A C2A . . 119.8(6) ?
C4A C3A H3AA . . 120.1 ?
C2A C3A H3AA . . 120.1 ?
C3A C4A C5A . . 119.4(6) ?
C3A C4A H4AA . . 120.3 ?
C5A C4A H4AA . . 120.3 ?
N2A C5A N1A . . 119.0(6) ?
N2A C5A C4A . . 122.9(6) ?
N1A C5A C4A . . 118.1(6) ?
C5B N1B C1B . . 122.7(6) ?
C5B N1B H2N1 . . 118.9 ?
C1B N1B H2N1 . . 116.7 ?
C5B N2B H3N2 . . 120.3 ?
C5B N2B H4N2 . . 117.1 ?
H3N2 N2B H4N2 . . 112.4 ?
N1B C1B C2B . . 120.1(6) ?
N1B C1B H1BA . . 120.0 ?
C2B C1B H1BA . . 120.0 ?
C1B C2B C3B . . 119.6(6) ?
C1B C2B Br1B . . 119.0(5) ?
C3B C2B Br1B . . 121.4(5) ?
C4B C3B C2B . . 120.0(6) ?
C4B C3B H3BA . . 120.0 ?
C2B C3B H3BA . . 120.0 ?
C3B C4B C5B . . 119.3(6) ?
C3B C4B H4BA . . 120.3 ?
C5B C4B H4BA . . 120.3 ?
N1B C5B N2B . . 119.5(6) ?
N1B C5B C4B . . 118.2(6) ?
N2B C5B C4B . . 122.2(6) ?
C13B O3B H2O3 . . 121.4 ?
C9B C10B C11B . . 117.6(6) ?
C9B C10B C12B . . 114.3(5) ?
C11B C10B C12B . . 128.1(6) ?
C7B C6B C11B . . 122.4(6) ?
C7B C6B H6BA . . 118.8 ?
C11B C6B H6BA . . 118.8 ?
C8B C7B C6B . . 119.4(6) ?
C8B C7B H7BA . . 120.3 ?
C6B C7B H7BA . . 120.3 ?
C9B C8B C7B . . 119.2(6) ?
C9B C8B H8BA . . 120.4 ?
C7B C8B H8BA . . 120.4 ?
C8B C9B C10B . . 123.0(6) ?
C8B C9B H9BA . . 118.5 ?
C10B C9B H9BA . . 118.5 ?
C6B C11B C10B . . 118.3(6) ?
C6B C11B C13B . . 113.6(6) ?
C10B C11B C13B . . 128.2(6) ?
O1B C12B O2B . . 121.6(6) ?
O1B C12B C10B . . 118.0(6) ?
O2B C12B C10B . . 120.4(6) ?
O4B C13B O3B . . 120.1(6) ?
O4B C13B C11B . . 120.0(6) ?
O3B C13B C11B . . 119.9(6) ?
C12A O2A H1OA . . 108.9 ?
C7A C6A C11A . . 122.3(6) ?
C7A C6A H6AB . . 118.9 ?
C11A C6A H6AB . . 118.9 ?
C6A C7A C8A . . 119.7(6) ?
C6A C7A H7AB . . 120.2 ?
C8A C7A H7AB . . 120.2 ?
C9A C8A C7A . . 119.0(6) ?
C9A C8A H8AB . . 120.5 ?
C7A C8A H8AB . . 120.5 ?
C8A C9A C10A . . 122.8(6) ?
C8A C9A H9AB . . 118.6 ?
C10A C9A H9AB . . 118.6 ?
C9A C10A C11A . . 119.0(6) ?
C9A C10A C12A . . 113.5(5) ?
C11A C10A C12A . . 127.5(6) ?
C6A C11A C10A . . 117.1(6) ?
C6A C11A C13A . . 113.9(5) ?
C10A C11A C13A . . 129.0(6) ?
O1A C12A O2A . . 120.2(6) ?
O1A C12A C10A . . 119.2(6) ?
O2A C12A C10A . . 120.6(6) ?
O4A C13A O3A . . 122.0(6) ?
O4A C13A C11A . . 118.2(6) ?
O3A C13A C11A . . 119.8(5) ?

loop_
_geom_bond_atom_site_label_1
_geom_bond_atom_site_label_2
_geom_bond_site_symmetry_2
_geom_bond_distance
_geom_bond_publ_flag
Br1A C2A . 1.891(6) ?
N1A C1A . 1.352(8) ?
N1A C5A . 1.354(8) ?
N1A H1N1 . 0.8651 ?
N2A C5A . 1.343(8) ?
N2A H2NA . 0.9388 ?
N2A H3NA . 0.9814 ?
C1A C2A . 1.366(9) ?
C1A H1AA . 0.9300 ?
C2A C3A . 1.396(10) ?
C3A C4A . 1.378(9) ?
C3A H3AA . 0.9300 ?
C4A C5A . 1.418(9) ?
C4A H4AA . 0.9300 ?
Br1B C2B . 1.889(7) ?
N1B C5B . 1.340(8) ?
N1B C1B . 1.352(8) ?
N1B H2N1 . 0.9235 ?
N2B C5B . 1.345(8) ?
N2B H3N2 . 0.9952 ?
N2B H4N2 . 0.8108 ?
C1B C2B . 1.353(9) ?
C1B H1BA . 0.9300 ?
C2B C3B . 1.400(10) ?
C3B C4B . 1.359(10) ?
C3B H3BA . 0.9300 ?
C4B C5B . 1.423(9) ?
C4B H4BA . 0.9300 ?
O1B C12B . 1.241(8) ?
O2B C12B . 1.277(8) ?
O3B C13B . 1.300(8) ?
O3B H2O3 . 0.7471 ?
O4B C13B . 1.231(8) ?
C10B C9B . 1.410(9) ?
C10B C11B . 1.428(8) ?
C10B C12B . 1.508(9) ?
C6B C7B . 1.394(10) ?
C6B C11B . 1.396(9) ?
C6B H6BA . 0.9300 ?
C7B C8B . 1.385(9) ?
C7B H7BA . 0.9300 ?
C8B C9B . 1.375(9) ?
C8B H8BA . 0.9300 ?
C9B H9BA . 0.9300 ?
C11B C13B . 1.510(9) ?
O1A C12A . 1.226(8) ?
O2A C12A . 1.302(8) ?
O2A H1OA . 0.8532 ?
O3A C13A . 1.267(8) ?
O4A C13A . 1.239(8) ?
C6A C7A . 1.381(9) ?
C6A C11A . 1.421(9) ?
C6A H6AB . 0.9300 ?
C7A C8A . 1.399(9) ?
C7A H7AB . 0.9300 ?
C8A C9A . 1.382(9) ?
C8A H8AB . 0.9300 ?
C9A C10A . 1.389(9) ?
C9A H9AB . 0.9300 ?
C10A C11A . 1.428(8) ?
C10A C12A . 1.514(9) ?
C11A C13A . 1.515(8) ?

loop_
_geom_hbond_atom_site_label_D
_geom_hbond_atom_site_label_H
_geom_hbond_atom_site_label_A
_geom_hbond_site_symmetry_A
_geom_hbond_distance_DH
_geom_hbond_distance_HA
_geom_hbond_distance_DA
_geom_hbond_angle_DHA
_geom_hbond_publ_flag
N1A H1N1 O4A . 0.86 1.80 2.664(7) 176 yes
N2A H2NA O4B 1_455 0.94 1.97 2.910(8) 175 yes
N2A H3NA O3A . 0.98 1.97 2.930(7) 167 yes
O3B H2O3 O2B . 0.75 1.68 2.391(6) 159 yes
N1B H2N1 O1B . 0.92 1.82 2.647(7) 147 yes
N2B H3N2 O1A 1_654 1.00 1.91 2.903(8) 176 yes
N2B H4N2 O2B . 0.81 2.20 2.971(7) 160 yes
C4A H4AA O3B 1_455 0.93 2.44 3.219(9) 141 yes
C4B H4BA O2A 1_654 0.93 2.42 3.175(9) 139 yes

loop_
_geom_torsion_atom_site_label_1
_geom_torsion_atom_site_label_2
_geom_torsion_atom_site_label_3
_geom_torsion_atom_site_label_4
_geom_torsion_site_symmetry_1
_geom_torsion_site_symmetry_2
_geom_torsion_site_symmetry_3
_geom_torsion_site_symmetry_4
_geom_torsion
_geom_torsion_publ_flag
C5A N1A C1A C2A . . . . 0.5(10) ?
N1A C1A C2A C3A . . . . 0.3(10) ?
N1A C1A C2A Br1A . . . . -177.1(5) ?
C1A C2A C3A C4A . . . . -0.1(10) ?
Br1A C2A C3A C4A . . . . 177.3(5) ?
C2A C3A C4A C5A . . . . -0.9(10) ?
C1A N1A C5A N2A . . . . 178.9(6) ?
C1A N1A C5A C4A . . . . -1.6(9) ?
C3A C4A C5A N2A . . . . -178.8(6) ?
C3A C4A C5A N1A . . . . 1.7(10) ?
C5B N1B C1B C2B . . . . 0.5(10) ?
N1B C1B C2B C3B . . . . -0.2(10) ?
N1B C1B C2B Br1B . . . . -178.2(5) ?
C1B C2B C3B C4B . . . . 0.2(10) ?
Br1B C2B C3B C4B . . . . 178.1(5) ?
C2B C3B C4B C5B . . . . -0.5(10) ?
C1B N1B C5B N2B . . . . 179.7(6) ?
C1B N1B C5B C4B . . . . -0.7(10) ?
C3B C4B C5B N1B . . . . 0.7(10) ?
C3B C4B C5B N2B . . . . -179.7(7) ?
C11B C6B C7B C8B . . . . -1.2(11) ?
C6B C7B C8B C9B . . . . 1.7(10) ?
C7B C8B C9B C10B . . . . -0.2(11) ?
C11B C10B C9B C8B . . . . -1.7(10) ?
C12B C10B C9B C8B . . . . 178.5(6) ?
C7B C6B C11B C10B . . . . -0.7(10) ?
C7B C6B C11B C13B . . . . 178.5(6) ?
C9B C10B C11B C6B . . . . 2.1(9) ?
C12B C10B C11B C6B . . . . -178.2(6) ?
C9B C10B C11B C13B . . . . -177.0(6) ?
C12B C10B C11B C13B . . . . 2.7(11) ?
C9B C10B C12B O1B . . . . 2.9(9) ?
C11B C10B C12B O1B . . . . -176.8(6) ?
C9B C10B C12B O2B . . . . -177.4(6) ?
C11B C10B C12B O2B . . . . 2.9(10) ?
C6B C11B C13B O4B . . . . -15.4(9) ?
C10B C11B C13B O4B . . . . 163.8(7) ?
C6B C11B C13B O3B . . . . 162.2(6) ?
C10B C11B C13B O3B . . . . -18.6(10) ?
C11A C6A C7A C8A . . . . 1.5(10) ?
C6A C7A C8A C9A . . . . 1.2(10) ?
C7A C8A C9A C10A . . . . -0.7(10) ?
C8A C9A C10A C11A . . . . -2.5(10) ?
C8A C9A C10A C12A . . . . 175.9(6) ?
C7A C6A C11A C10A . . . . -4.6(10) ?
C7A C6A C11A C13A . . . . 174.7(6) ?
C9A C10A C11A C6A . . . . 5.0(9) ?
C12A C10A C11A C6A . . . . -173.1(6) ?
C9A C10A C11A C13A . . . . -174.2(6) ?
C12A C10A C11A C13A . . . . 7.7(11) ?
C9A C10A C12A O1A . . . . -14.9(9) ?
C11A C10A C12A O1A . . . . 163.3(7) ?
C9A C10A C12A O2A . . . . 164.9(6) ?
C11A C10A C12A O2A . . . . -16.9(10) ?
C6A C11A C13A O4A . . . . 2.3(9) ?
C10A C11A C13A O4A . . . . -178.5(7) ?
C6A C11A C13A O3A . . . . -177.0(6) ?
C10A C11A C13A O3A . . . . 2.2(10) ?
